data_4079035
loop_
_publ_author_name
'Ye, Qiong'
'Liu, Ming-Liang'
'Chen, Zi-Qi'
'Sun, Su-Wen'
'Xiong, Ren-Gen'

_publ_section_title
;
 Solvothermal Syntheses and Physical Properties of Noncentrosymmetric
 Olefin--Copper(I) Coordination Compounds
;
_journal_issue 22
_journal_name_full Organometallics
_journal_page_first 7862
_journal_paper_doi 10.1021/om300343j
_journal_volume 31
_journal_year 2012
_chemical_formula_sum 'C30 H50 Br11 Cu8 N3 O'
_chemical_formula_weight 1856.06
_chemical_name_systematic
; 
 ? 
;
_space_group_IT_number 146
_symmetry_space_group_name_Hall 'R 3'
_symmetry_space_group_name_H-M 'R 3 :H'
_atom_sites_solution_hydrogens geom
_atom_sites_solution_primary direct
_atom_sites_solution_secondary difmap
_audit_creation_method SHELXL-97
_cell_angle_alpha 90.00
_cell_angle_beta 90.00
_cell_angle_gamma 120.00
_cell_formula_units_Z 3
_cell_length_a 12.1250(9)
_cell_length_b 12.1250(9)
_cell_length_c 29.3362(17)
_cell_measurement_temperature 293(2)
_cell_volume 3735.1(4)
_computing_structure_refinement 'SHELXL-97 (Sheldrick, 1997)'
_computing_structure_solution 'SHELXS-97 (Sheldrick, 1990)'
_diffrn_ambient_temperature 293(2)
_diffrn_measured_fraction_theta_full 0.998
_diffrn_measured_fraction_theta_max 0.998
_diffrn_radiation_monochromator graphite
_diffrn_radiation_source 'fine-focus sealed tube'
_diffrn_radiation_type MoK\a
_diffrn_radiation_wavelength 0.71073
_diffrn_reflns_av_R_equivalents 0.0764
_diffrn_reflns_av_sigmaI/netI 0.0621
_diffrn_reflns_limit_h_max 15
_diffrn_reflns_limit_h_min -15
_diffrn_reflns_limit_k_max 15
_diffrn_reflns_limit_k_min -15
_diffrn_reflns_limit_l_max 37
_diffrn_reflns_limit_l_min -37
_diffrn_reflns_number 12779
_diffrn_reflns_theta_full 27.49
_diffrn_reflns_theta_max 27.49
_diffrn_reflns_theta_min 3.36
_exptl_absorpt_coefficient_mu 12.201
_exptl_crystal_density_diffrn 2.476
_exptl_crystal_density_method 'not measured'
_exptl_crystal_F_000 2628
_exptl_crystal_size_max 0.25
_exptl_crystal_size_mid 0.23
_exptl_crystal_size_min 0.21
_refine_diff_density_max 0.814
_refine_diff_density_min -0.892
_refine_diff_density_rms 0.156
_refine_ls_abs_structure_details 'Flack H D (1983), Acta Cryst. A39, 876-881'
_refine_ls_abs_structure_Flack 0.00(2)
_refine_ls_extinction_method none
_refine_ls_goodness_of_fit_ref 1.012
_refine_ls_hydrogen_treatment mixed
_refine_ls_matrix_type full
_refine_ls_number_parameters 162
_refine_ls_number_reflns 3813
_refine_ls_number_restraints 9
_refine_ls_restrained_S_all 1.011
_refine_ls_R_factor_all 0.0618
_refine_ls_R_factor_gt 0.0506
_refine_ls_shift/su_max 0.001
_refine_ls_shift/su_mean 0.000
_refine_ls_structure_factor_coef Fsqd
_refine_ls_weighting_details 'calc w=1/[\s^2^(Fo^2^)+(0.0708P)^2^+0.0000P] where P=(Fo^2^+2Fc^2^)/3'
_refine_ls_weighting_scheme calc
_refine_ls_wR_factor_gt 0.1172
_refine_ls_wR_factor_ref 0.1243
_reflns_number_gt 3220
_reflns_number_total 3813
_reflns_threshold_expression >2sigma(I)
_cod_data_source_file om300343j_si_001.cif
_cod_data_source_block compound2
_cod_database_code 4079035

loop_
_symmetry_equiv_pos_as_xyz
'x, y, z'
'-y, x-y, z'
'-x+y, -x, z'
'x+2/3, y+1/3, z+1/3'
'-y+2/3, x-y+1/3, z+1/3'
'-x+y+2/3, -x+1/3, z+1/3'
'x+1/3, y+2/3, z+2/3'
'-y+1/3, x-y+2/3, z+2/3'
'-x+y+1/3, -x+2/3, z+2/3'

loop_
_atom_site_label
_atom_site_type_symbol
_atom_site_fract_x
_atom_site_fract_y
_atom_site_fract_z
_atom_site_U_iso_or_equiv
_atom_site_adp_type
_atom_site_occupancy
_atom_site_symmetry_multiplicity
_atom_site_calc_flag
_atom_site_refinement_flags
Br5 Br 0.75053(9) 0.60782(10) 0.74020(3) 0.0490(2) Uani 1 1 d .
Br4 Br 0.87303(9) 0.77970(8) 0.86019(3) 0.0455(2) Uani 1 1 d .
Br3 Br 1.0000 1.0000 0.74355(4) 0.0412(3) Uani 1 3 d S
Br2 Br 1.0000 1.0000 0.98318(5) 0.0464(4) Uani 1 3 d S
Br1 Br 0.90762(10) 0.47663(9) 0.84076(3) 0.0485(2) Uani 1 1 d .
Cu4 Cu 1.0000 1.0000 0.82294(9) 0.0844(9) Uani 1 3 d SU
Cu3 Cu 0.73289(14) 0.49596(16) 0.81626(5) 0.0672(4) Uani 1 1 d .
Cu2 Cu 1.0000 1.0000 0.905(9) 0.1443(19) Uani 0.50 3 d SPU
Cu2' Cu 1.0000 1.0000 0.905(9) 0.1443(19) Uani 0.50 3 d SPU
Cu1 Cu 0.93906(13) 0.74570(16) 0.78456(4) 0.0633(4) Uani 1 1 d .
N1 N 1.0026(6) 0.7029(6) 0.6707(2) 0.0306(13) Uani 1 1 d .
H1B H 0.9294 0.6936 0.6829 0.037 Uiso 1 1 calc R
C10 C 1.1097(8) 0.7764(8) 0.7042(3) 0.0368(17) Uani 1 1 d .
H10A H 1.1277 0.8631 0.7051 0.044 Uiso 1 1 d R
H10B H 1.1847 0.7770 0.6934 0.044 Uiso 1 1 d R
C9 C 0.7740(8) 0.7432(7) 0.6245(3) 0.0351(16) Uani 1 1 d .
H9A H 0.6983 0.7497 0.6247 0.053 Uiso 1 1 calc R
H9B H 0.7727 0.6930 0.6500 0.053 Uiso 1 1 calc R
H9C H 0.7777 0.7034 0.5967 0.053 Uiso 1 1 calc R
C8 C 0.8916(7) 0.8770(7) 0.6278(2) 0.0291(15) Uani 1 1 d .
C7 C 1.0144(7) 0.8924(6) 0.6282(2) 0.0235(14) Uani 1 1 d .
C6 C 1.0279(8) 0.7750(7) 0.6258(3) 0.0320(15) Uani 1 1 d .
H6A H 0.9690 0.7185 0.6034 0.038 Uiso 1 1 d R
H6B H 1.1123 0.7993 0.6156 0.038 Uiso 1 1 d R
C5 C 0.8957(14) 0.4594(11) 0.5903(4) 0.069(3) Uani 1 1 d .
H5A H 0.9808 0.4827 0.5813 0.083 Uiso 1 1 d R
H5B H 0.8258 0.4115 0.5699 0.083 Uiso 1 1 d R
C4 C 0.8763(10) 0.4932(10) 0.6301(4) 0.052(2) Uani 1 1 d .
H4A H 0.7912 0.4699 0.6390 0.063 Uiso 1 1 d R
C3 C 1.1311(9) 0.7971(10) 0.7895(3) 0.051(2) Uani 1 1 d .
H3A H 1.1536 0.7609 0.8145 0.061 Uiso 1 1 d R
H3B H 1.1922 0.8850 0.7840 0.061 Uiso 1 1 d R
C2 C 0.9844(9) 0.5686(8) 0.6626(3) 0.0430(19) Uani 1 1 d .
H2A H 0.9678 0.5247 0.6913 0.052 Uiso 1 1 d R
H2B H 1.0611 0.5762 0.6502 0.052 Uiso 1 1 d R
C1 C 1.0816(9) 0.7231(8) 0.7522(3) 0.0418(19) Uani 1 1 d .
H1A H 1.0708 0.6394 0.7550 0.050 Uiso 1 1 d R
O1W O 1.3333 0.6667 0.805(3) 0.42(5) Uani 1 3 d S
H1WA H 1.4105 0.7263 0.8053 0.623 Uiso 0.33 1 d PR
H1WB H 1.3155 0.6247 0.8294 0.623 Uiso 0.33 1 d PR

loop_
_atom_site_aniso_label
_atom_site_aniso_U_11
_atom_site_aniso_U_22
_atom_site_aniso_U_33
_atom_site_aniso_U_23
_atom_site_aniso_U_13
_atom_site_aniso_U_12
Br5 0.0432(5) 0.0592(6) 0.0353(5) 0.0053(4) 0.0016(3) 0.0187(4)
Br4 0.0588(5) 0.0401(5) 0.0333(4) 0.0044(3) 0.0076(4) 0.0214(4)
Br3 0.0476(5) 0.0476(5) 0.0285(6) 0.000 0.000 0.0238(2)
Br2 0.0509(5) 0.0509(5) 0.0374(8) 0.000 0.000 0.0254(3)
Br1 0.0576(6) 0.0442(5) 0.0426(5) -0.0004(4) -0.0039(4) 0.0246(4)
Cu4 0.1073(14) 0.1073(14) 0.0387(12) 0.000 0.000 0.0537(7)
Cu3 0.0540(8) 0.0714(9) 0.0756(10) 0.0056(7) 0.0060(7) 0.0309(7)
Cu2 0.198(3) 0.198(3) 0.0367(15) 0.000 0.000 0.0991(15)
Cu2' 0.198(3) 0.198(3) 0.0367(15) 0.000 0.000 0.0991(15)
Cu1 0.0471(7) 0.0898(10) 0.0419(7) -0.0160(6) 0.0015(5) 0.0260(7)
N1 0.030(3) 0.025(3) 0.038(3) -0.003(3) 0.001(3) 0.014(3)
C10 0.051(5) 0.038(4) 0.030(4) 0.000(3) 0.000(3) 0.029(4)
C9 0.036(4) 0.026(4) 0.040(4) -0.001(3) -0.003(3) 0.013(3)
C8 0.038(4) 0.025(3) 0.021(3) 0.001(3) -0.001(3) 0.014(3)
C7 0.028(3) 0.024(3) 0.017(3) -0.001(2) 0.006(2) 0.011(3)
C6 0.037(4) 0.029(4) 0.031(4) 0.001(3) 0.005(3) 0.018(3)
C5 0.101(10) 0.052(6) 0.061(7) -0.014(5) -0.022(6) 0.044(7)
C4 0.044(5) 0.043(5) 0.067(7) -0.002(4) -0.003(4) 0.019(4)
C3 0.043(5) 0.061(6) 0.042(5) -0.002(4) -0.014(4) 0.022(5)
C2 0.049(5) 0.036(4) 0.053(5) 0.005(4) 0.006(4) 0.028(4)
C1 0.048(5) 0.037(4) 0.037(4) 0.009(3) 0.000(4) 0.019(4)
O1W 0.44(8) 0.44(8) 0.36(9) 0.000 0.000 0.22(4)

loop_
_atom_type_symbol
_atom_type_description
_atom_type_scat_dispersion_real
_atom_type_scat_dispersion_imag
_atom_type_scat_source
C C 0.0033 0.0016 'International Tables Vol C Tables 4.2.6.8 and 6.1.1.4'
Br Br -0.2901 2.4595 'International Tables Vol C Tables 4.2.6.8 and 6.1.1.4'
Cu Cu 0.3201 1.2651 'International Tables Vol C Tables 4.2.6.8 and 6.1.1.4'
N N 0.0061 0.0033 'International Tables Vol C Tables 4.2.6.8 and 6.1.1.4'
H H 0.0000 0.0000 'International Tables Vol C Tables 4.2.6.8 and 6.1.1.4'
O O 0.0106 0.0060 'International Tables Vol C Tables 4.2.6.8 and 6.1.1.4'

loop_
_geom_angle_atom_site_label_1
_geom_angle_atom_site_label_2
_geom_angle_atom_site_label_3
_geom_angle
_geom_angle_site_symmetry_1
_geom_angle_site_symmetry_3
Cu1 Br5 Cu3 72.45(6) . .
Cu1 Br4 Cu4 73.41(7) . .
Cu1 Br4 Cu2 123(4) . .
Cu4 Br4 Cu2 55(5) . .
Cu1 Br4 Cu2' 123(4) . .
Cu4 Br4 Cu2' 55(5) . .
Cu2 Br4 Cu2' 0(9) . .
Cu2' Br2 Cu2 0.00(5) . .
Cu3 Br1 Cu3 78.10(9) . 3_665
Br3 Cu4 Cu2 180.00(9) . .
Br3 Cu4 Cu2' 180.00(9) . .
Cu2 Cu4 Cu2' 0.00(5) . .
Br3 Cu4 Br4 115.20(6) . 2_765
Cu2 Cu4 Br4 64.80(7) . 2_765
Cu2' Cu4 Br4 64.80(7) . 2_765
Br3 Cu4 Br4 115.20(6) . .
Cu2 Cu4 Br4 64.80(7) . .
Cu2' Cu4 Br4 64.80(7) . .
Br4 Cu4 Br4 103.18(7) 2_765 .
Br3 Cu4 Br4 115.20(6) . 3_675
Cu2 Cu4 Br4 64.80(6) . 3_675
Cu2' Cu4 Br4 64.80(6) . 3_675
Br4 Cu4 Br4 103.18(7) 2_765 3_675
Br4 Cu4 Br4 103.18(7) . 3_675
Br3 Cu4 Cu1 68.01(5) . .
Cu2 Cu4 Cu1 111.99(6) . .
Cu2' Cu4 Cu1 111.99(6) . .
Br4 Cu4 Cu1 106.23(3) 2_765 .
Br4 Cu4 Cu1 51.71(3) . .
Br4 Cu4 Cu1 144.93(4) 3_675 .
Br3 Cu4 Cu1 68.01(5) . 2_765
Cu2 Cu4 Cu1 111.99(7) . 2_765
Cu2' Cu4 Cu1 111.99(7) . 2_765
Br4 Cu4 Cu1 51.71(3) 2_765 2_765
Br4 Cu4 Cu1 144.93(3) . 2_765
Br4 Cu4 Cu1 106.23(4) 3_675 2_765
Cu1 Cu4 Cu1 106.84(6) . 2_765
Br3 Cu4 Cu1 68.01(5) . 3_675
Cu2 Cu4 Cu1 111.99(6) . 3_675
Cu2' Cu4 Cu1 111.99(6) . 3_675
Br4 Cu4 Cu1 144.93(4) 2_765 3_675
Br4 Cu4 Cu1 106.23(4) . 3_675
Br4 Cu4 Cu1 51.71(3) 3_675 3_675
Cu1 Cu4 Cu1 106.84(6) . 3_675
Cu1 Cu4 Cu1 106.84(6) 2_765 3_675
Br1 Cu3 Br1 138.04(9) . 2_655
Br1 Cu3 Br5 118.46(7) . .
Br1 Cu3 Br5 103.43(6) 2_655 .
Br1 Cu3 Cu1 81.71(6) . .
Br1 Cu3 Cu1 130.94(8) 2_655 .
Br5 Cu3 Cu1 51.63(4) . .
Br1 Cu3 Cu3 107.78(6) . 2_655
Br1 Cu3 Cu3 50.84(6) 2_655 2_655
Br5 Cu3 Cu3 110.21(5) . 2_655
Cu1 Cu3 Cu3 161.35(4) . 2_655
Br1 Cu3 Cu3 51.05(6) . 3_665
Br1 Cu3 Cu3 107.58(6) 2_655 3_665
Br5 Cu3 Cu3 118.48(5) . 3_665
Cu1 Cu3 Cu3 121.39(8) . 3_665
Cu3 Cu3 Cu3 60.000(1) 2_655 3_665
Br2 Cu2 Cu4 180.000(1) . .
Br2 Cu2 Br4 120(5) . .
Cu4 Cu2 Br4 60(5) . .
Br2 Cu2 Br4 120(5) . 2_765
Cu4 Cu2 Br4 60(5) . 2_765
Br4 Cu2 Br4 98(6) . 2_765
Br2 Cu2 Br4 120(5) . 3_675
Cu4 Cu2 Br4 60(5) . 3_675
Br4 Cu2 Br4 98(6) . 3_675
Br4 Cu2 Br4 98(6) 2_765 3_675
Br2 Cu2' Cu4 180.000(1) . .
Br2 Cu2' Br4 120(5) . .
Cu4 Cu2' Br4 60(5) . .
Br2 Cu2' Br4 120(5) . 2_765
Cu4 Cu2' Br4 60(5) . 2_765
Br4 Cu2' Br4 98(6) . 2_765
Br2 Cu2' Br4 120(5) . 3_675
Cu4 Cu2' Br4 60(5) . 3_675
Br4 Cu2' Br4 98(6) . 3_675
Br4 Cu2' Br4 98(6) 2_765 3_675
C3 Cu1 C1 37.5(4) . .
C3 Cu1 Br5 140.1(3) . .
C1 Cu1 Br5 102.8(3) . .
C3 Cu1 Br4 107.1(3) . .
C1 Cu1 Br4 141.6(3) . .
Br5 Cu1 Br4 108.98(6) . .
C3 Cu1 Cu3 121.9(3) . .
C1 Cu1 Cu3 109.7(3) . .
Br5 Cu1 Cu3 55.91(5) . .
Br4 Cu1 Cu3 73.05(5) . .
C3 Cu1 Cu4 90.1(3) . .
C1 Cu1 Cu4 120.3(3) . .
Br5 Cu1 Cu4 124.81(7) . .
Br4 Cu1 Cu4 54.88(6) . .
Cu3 Cu1 Cu4 125.57(6) . .
C10 N1 C6 110.8(6) . .
C10 N1 C2 110.4(6) . .
C6 N1 C2 110.6(6) . .
C10 N1 H1B 108.3 . .
C6 N1 H1B 108.3 . .
C2 N1 H1B 108.3 . .
N1 C10 C1 114.1(7) . .
N1 C10 H10A 108.8 . .
C1 C10 H10A 108.7 . .
N1 C10 H10B 108.7 . .
C1 C10 H10B 108.6 . .
H10A C10 H10B 107.8 . .
C8 C9 H9A 109.5 . .
C8 C9 H9B 109.5 . .
H9A C9 H9B 109.5 . .
C8 C9 H9C 109.5 . .
H9A C9 H9C 109.5 . .
H9B C9 H9C 109.5 . .
C7 C8 C7 119.2(7) 3_675 .
C7 C8 C9 120.5(7) 3_675 .
C7 C8 C9 120.2(6) . .
C8 C7 C8 120.8(7) 2_765 .
C8 C7 C6 120.4(7) 2_765 .
C8 C7 C6 118.7(6) . .
C7 C6 N1 114.5(6) . .
C7 C6 H6A 108.1 . .
N1 C6 H6A 108.6 . .
C7 C6 H6B 108.9 . .
N1 C6 H6B 108.8 . .
H6A C6 H6B 107.7 . .
C4 C5 H5A 119.5 . .
C4 C5 H5B 120.5 . .
H5A C5 H5B 120.0 . .
C5 C4 C2 121.5(11) . .
C5 C4 H4A 119.3 . .
C2 C4 H4A 119.2 . .
C1 C3 Cu1 71.8(6) . .
C1 C3 H3A 116.5 . .
Cu1 C3 H3A 116.5 . .
C1 C3 H3B 116.1 . .
Cu1 C3 H3B 116.4 . .
H3A C3 H3B 113.5 . .
C4 C2 N1 111.0(7) . .
C4 C2 H2A 109.9 . .
N1 C2 H2A 109.2 . .
C4 C2 H2B 108.9 . .
N1 C2 H2B 109.7 . .
H2A C2 H2B 108.1 . .
C3 C1 C10 122.6(8) . .
C3 C1 Cu1 70.7(6) . .
C10 C1 Cu1 112.7(6) . .
C3 C1 H1A 114.5 . .
C10 C1 H1A 114.4 . .
Cu1 C1 H1A 114.4 . .
H1WA O1W H1WB 109.5 . .

loop_
_geom_bond_atom_site_label_1
_geom_bond_atom_site_label_2
_geom_bond_distance
_geom_bond_site_symmetry_2
Br5 Cu1 2.4274(17) .
Br5 Cu3 2.5640(19) .
Br4 Cu1 2.4626(15) .
Br4 Cu4 2.5666(14) .
Br4 Cu2 2.67(13) .
Br4 Cu2' 2.67(13) .
Br3 Cu4 2.329(3) .
Br2 Cu2' 2.3(3) .
Br2 Cu2 2.3(3) .
Br1 Cu3 2.3573(18) .
Br1 Cu3 2.3643(17) 3_665
Cu4 Cu2 2.4(3) .
Cu4 Cu2' 2.4(3) .
Cu4 Br4 2.5666(14) 2_765
Cu4 Br4 2.5666(14) 3_675
Cu4 Cu1 3.0071(19) .
Cu4 Cu1 3.007(2) 2_765
Cu4 Cu1 3.0071(19) 3_675
Cu3 Br1 2.3643(17) 2_655
Cu3 Cu1 2.952(2) .
Cu3 Cu3 2.975(3) 2_655
Cu3 Cu3 2.975(3) 3_665
Cu2 Br4 2.67(13) 2_765
Cu2 Br4 2.67(13) 3_675
Cu2' Br4 2.67(13) 2_765
Cu2' Br4 2.67(13) 3_675
Cu1 C3 2.093(10) .
Cu1 C1 2.106(10) .
N1 C10 1.513(11) .
N1 C6 1.525(10) .
N1 C2 1.548(10) .
N1 H1B 0.9100 .
C10 C1 1.517(12) .
C10 H10A 0.9601 .
C10 H10B 0.9599 .
C9 C8 1.536(11) .
C9 H9A 0.9600 .
C9 H9B 0.9600 .
C9 H9C 0.9600 .
C8 C7 1.406(10) 3_675
C8 C7 1.406(10) .
C7 C8 1.406(10) 2_765
C7 C6 1.513(10) .
C6 H6A 0.9600 .
C6 H6B 0.9600 .
C5 C4 1.297(17) .
C5 H5A 0.9599 .
C5 H5B 0.9600 .
C4 C2 1.506(14) .
C4 H4A 0.9600 .
C3 C1 1.350(14) .
C3 H3A 0.9598 .
C3 H3B 0.9600 .
C2 H2A 0.9604 .
C2 H2B 0.9600 .
C1 H1A 0.9600 .
O1W H1WA 0.8500 .
O1W H1WB 0.8498 .
